data_7116525
loop_
_publ_author_name
'Yan-Qin He'
'Yu-Wu Zhong'

_publ_section_title
;
 The synthesis of 2- and 2,7-functionalized pyrene derivatives through
 Ru(II)-catalyzed C-H activation
;
_journal_name_full Chem.Commun.
_journal_page_first 3411
_journal_paper_doi 10.1039/C4cc09480H
_journal_volume 51
_journal_year 2015
_chemical_formula_moiety '3(C H Cl3), 2(C38 H24 N2)'
_chemical_formula_sum 'C79 H51 Cl9 N4'
_chemical_formula_weight 1375.29
_chemical_name_systematic
;
 ?
;
_space_group_crystal_system triclinic
_space_group_IT_number 2
_space_group_name_Hall '-P 1'
_space_group_name_H-M_alt 'P -1'
_symmetry_space_group_name_Hall '-P 1'
_symmetry_space_group_name_H-M 'P -1'
_atom_sites_solution_hydrogens mixed
_audit_creation_date 2014-03-10
_audit_creation_method
;
Olex2 1.2
(compiled 2013.12.10 svn.r2850 for OlexSys, GUI svn.r4736)
;
_audit_update_record
;
2014-10-22 deposited with the CCDC.
2015-01-20 downloaded from the CCDC.
;
_cell_angle_alpha 111.32(3)
_cell_angle_beta 92.12(3)
_cell_angle_gamma 99.49(3)
_cell_formula_units_Z 1
_cell_length_a 8.6479(17)
_cell_length_b 12.683(3)
_cell_length_c 16.619(3)
_cell_measurement_reflns_used 5152
_cell_measurement_temperature 173.1500
_cell_measurement_theta_max 27.4619
_cell_measurement_theta_min 1.3228
_cell_volume 1665.5(7)
_computing_cell_refinement 'CrystalClear (Rigaku Inc., 2007)'
_computing_data_collection 'CrystalClear (Rigaku Inc., 2007)'
_computing_data_reduction 'CrystalClear (Rigaku Inc., 2007)'
_computing_molecular_graphics 'Olex2 (Dolomanov et al., 2009)'
_computing_publication_material 'Olex2 (Dolomanov et al., 2009)'
_computing_structure_refinement 'XL (Sheldrick, 2013)'
_computing_structure_solution
;
'XS (Sheldrick, 2013)'
;
_diffrn_ambient_temperature 173.1500
_diffrn_detector_area_resol_mean 28.5714
_diffrn_measured_fraction_theta_full 0.990
_diffrn_measured_fraction_theta_max 0.994
_diffrn_measurement_device
;
Saturn724+ (2x2 bin mode)
;
_diffrn_measurement_device_details
;
AFC10: Fixed Chi 2 circle
;
_diffrn_measurement_device_type 'Saturn724+ CCD'
_diffrn_measurement_method '\w scans at fixed \c = 45\%'
_diffrn_orient_matrix_type d*Trek
_diffrn_orient_matrix_UB_11 -0.0177
_diffrn_orient_matrix_UB_12 0.0301
_diffrn_orient_matrix_UB_13 -0.1126
_diffrn_orient_matrix_UB_21 0.0788
_diffrn_orient_matrix_UB_22 0.0345
_diffrn_orient_matrix_UB_23 0.0070
_diffrn_orient_matrix_UB_31 0.0021
_diffrn_orient_matrix_UB_32 -0.0641
_diffrn_orient_matrix_UB_33 -0.0103
_diffrn_radiation_detector CCD
_diffrn_radiation_monochromator 'Graphite Monochromator'
_diffrn_radiation_type MoK\a
_diffrn_radiation_wavelength 0.71073
_diffrn_reflns_av_R_equivalents 0.0677
_diffrn_reflns_av_unetI/netI 0.0842
_diffrn_reflns_Laue_measured_fraction_full 0.990
_diffrn_reflns_Laue_measured_fraction_max 0.994
_diffrn_reflns_limit_h_max 10
_diffrn_reflns_limit_h_min -10
_diffrn_reflns_limit_k_max 15
_diffrn_reflns_limit_k_min -15
_diffrn_reflns_limit_l_max 19
_diffrn_reflns_limit_l_min -19
_diffrn_reflns_number 12616
_diffrn_reflns_point_group_measured_fraction_full 0.990
_diffrn_reflns_point_group_measured_fraction_max 0.994
_diffrn_reflns_theta_full 25.242
_diffrn_reflns_theta_max 25.198
_diffrn_reflns_theta_min 1.756
_diffrn_source 'Sealed Tube'
_diffrn_source_current 30.0000
_diffrn_source_power 1.5000
_diffrn_source_voltage 50.0000
_exptl_absorpt_coefficient_mu 0.428
_exptl_absorpt_correction_T_max 1.0000
_exptl_absorpt_correction_T_min 0.57977
_exptl_absorpt_correction_type multi-scan
_exptl_absorpt_process_details 'CrystalClear (Rigaku Inc., 2007)'
_exptl_crystal_colour Colorless
_exptl_crystal_density_diffrn 1.371
_exptl_crystal_description plate
_exptl_crystal_F_000 706
_exptl_crystal_size_max 0.391
_exptl_crystal_size_mid 0.266
_exptl_crystal_size_min 0.021
_refine_diff_density_max 0.310
_refine_diff_density_min -0.370
_refine_diff_density_rms 0.068
_refine_ls_extinction_method none
_refine_ls_goodness_of_fit_ref 1.177
_refine_ls_hydrogen_treatment constr
_refine_ls_matrix_type full
_refine_ls_number_parameters 433
_refine_ls_number_reflns 5975
_refine_ls_number_restraints 0
_refine_ls_restrained_S_all 1.177
_refine_ls_R_factor_all 0.1407
_refine_ls_R_factor_gt 0.1064
_refine_ls_shift/su_max 0.000
_refine_ls_shift/su_mean 0.000
_refine_ls_structure_factor_coef Fsqd
_refine_ls_weighting_details 'w=1/[\s^2^(Fo^2^)+(0.0841P)^2^+2.2170P] where P=(Fo^2^+2Fc^2^)/3'
_refine_ls_weighting_scheme calc
_refine_ls_wR_factor_gt 0.2340
_refine_ls_wR_factor_ref 0.2577
_reflns_Friedel_coverage 0.000
_reflns_number_gt 4294
_reflns_number_total 5975
_reflns_threshold_expression 'I > 2\s(I)'
_cod_data_source_file c4cc09480h2.cif
_cod_data_source_block a
_cod_original_cell_volume 1665.4(7)
_cod_database_code 7116525
_shelxl_version_number 2013-4
_shelx_space_group_comment
;
The symmetry employed for this shelxl refinement is uniquely defined
by the following loop, which should always be used as a source of
symmetry information in preference to the above space-group names.
They are only intended as comments.
;
_diffrn_number_total 7529
_olex2_refinement_description
;
1. Fixed Uiso
 At 1.2 times of:
  All C(H) groups
2. Others
 Fixed Sof: Cl4(0.5) Cl5(0.5) Cl6(0.5) C40(0.5) H40(0.5)
3.a Riding coordinates:
 C40(H40)
3.b Ternary CH refined with riding coordinates:
 C39(H39)
3.c Aromatic/amide H refined with riding coordinates:
 C1(H1), C2(H2), C3(H3), C4(H4), C6(H6), C7(H7), C8(H8), C9(H9), C10(H10),
 C14(H14), C15(H15), C17(H17), C21(H21), C22(H22), C24(H24), C29(H29), C30(H30),
  C31(H31), C32(H32), C33(H33), C35(H35), C36(H36), C37(H37), C38(H38)
;

loop_
_space_group_symop_operation_xyz
'x, y, z'
'-x, -y, -z'

loop_
_atom_site_label
_atom_site_type_symbol
_atom_site_fract_x
_atom_site_fract_y
_atom_site_fract_z
_atom_site_U_iso_or_equiv
_atom_site_adp_type
_atom_site_occupancy
_atom_site_site_symmetry_order
_atom_site_calc_flag
_atom_site_refinement_flags_posn
_atom_site_refinement_flags_occupancy
Cl1 Cl 0.2918(2) 0.50481(16) 0.52458(11) 0.0763(6) Uani 1 1 d . .
Cl2 Cl 0.0769(2) 0.43445(17) 0.63240(11) 0.0773(6) Uani 1 1 d . .
Cl3 Cl 0.0454(2) 0.30372(15) 0.44721(10) 0.0678(5) Uani 1 1 d . .
C39 C 0.1776(6) 0.3880(5) 0.5405(4) 0.0520(14) Uani 1 1 d . .
H39 H 0.2486 0.3398 0.5497 0.062 Uiso 1 1 calc R .
Cl4 Cl 0.1089(6) 0.1007(4) -0.0351(4) 0.1076(15) Uani 0.5 1 d . P
Cl5 Cl 0.0545(5) 0.1274(4) 0.0819(4) 0.120(2) Uani 0.5 1 d . P
Cl6 Cl -0.0328(8) 0.0298(7) 0.0935(3) 0.130(2) Uani 0.5 1 d . P
C40 C 0.0489(16) -0.0070(12) 0.0142(9) 0.071(4) Uani 0.5 1 d . P
H40 H 0.1434 -0.0289 0.0296 0.085 Uiso 0.5 1 d R P
N1 N 1.3413(6) 0.8831(4) 0.0342(3) 0.0559(13) Uani 1 1 d . .
N2 N 0.5661(5) 0.7612(4) 0.4512(2) 0.0412(10) Uani 1 1 d . .
C1 C 1.4276(7) 0.8476(5) -0.0348(3) 0.0539(15) Uani 1 1 d . .
H1 H 1.4236 0.8783 -0.0776 0.065 Uiso 1 1 calc R .
C2 C 1.5195(7) 0.7677(5) -0.0414(4) 0.0522(14) Uani 1 1 d . .
H2 H 1.5785 0.7440 -0.0882 0.063 Uiso 1 1 calc R .
C3 C 1.5233(8) 0.7226(5) 0.0228(4) 0.0617(17) Uani 1 1 d . .
H3 H 1.5880 0.6699 0.0200 0.074 Uiso 1 1 calc R .
C4 C 1.4336(7) 0.7543(5) 0.0903(3) 0.0444(13) Uani 1 1 d . .
H4 H 1.4327 0.7212 0.1319 0.053 Uiso 1 1 calc R .
C5 C 1.3460(5) 0.8350(4) 0.0954(3) 0.0342(11) Uani 1 1 d . .
C6 C 1.5866(6) 1.0280(5) 0.2440(3) 0.0473(13) Uani 1 1 d . .
H6 H 1.5906 0.9523 0.2366 0.057 Uiso 1 1 calc R .
C7 C 1.7258(6) 1.1070(5) 0.2563(3) 0.0515(14) Uani 1 1 d . .
H7 H 1.8222 1.0839 0.2571 0.062 Uiso 1 1 calc R .
C8 C 1.7217(7) 1.2205(6) 0.2672(4) 0.0586(16) Uani 1 1 d . .
H8 H 1.8149 1.2735 0.2759 0.070 Uiso 1 1 calc R .
C9 C 1.5787(6) 1.2534(5) 0.2650(3) 0.0477(14) Uani 1 1 d . .
H9 H 1.5749 1.3289 0.2716 0.057 Uiso 1 1 calc R .
C10 C 1.4392(6) 1.1742(4) 0.2529(3) 0.0406(12) Uani 1 1 d . .
H10 H 1.3431 1.1976 0.2516 0.049 Uiso 1 1 calc R .
C11 C 1.4415(6) 1.0610(4) 0.2427(3) 0.0350(11) Uani 1 1 d . .
C12 C 1.2462(6) 0.8706(4) 0.1691(3) 0.0343(11) Uani 1 1 d . .
C13 C 1.1050(6) 0.7969(4) 0.1675(3) 0.0337(11) Uani 1 1 d . .
C14 C 1.0513(6) 0.6871(4) 0.0984(3) 0.0373(11) Uani 1 1 d . .
H14 H 1.1128 0.6627 0.0529 0.045 Uiso 1 1 calc R .
C15 C 0.9140(6) 0.6184(4) 0.0978(3) 0.0376(11) Uani 1 1 d . .
H15 H 0.8835 0.5478 0.0518 0.045 Uiso 1 1 calc R .
C16 C 0.8131(6) 0.6511(4) 0.1665(3) 0.0344(11) Uani 1 1 d . .
C17 C 0.6697(6) 0.5817(4) 0.1653(3) 0.0364(11) Uani 1 1 d . .
H17 H 0.6382 0.5113 0.1193 0.044 Uiso 1 1 calc R .
C18 C 0.5711(6) 0.6154(4) 0.2319(3) 0.0336(11) Uani 1 1 d . .
C19 C 0.6198(6) 0.7209(4) 0.3023(3) 0.0323(10) Uani 1 1 d . .
C20 C 0.7651(5) 0.7926(4) 0.3058(3) 0.0310(10) Uani 1 1 d . .
C21 C 0.8203(6) 0.9027(4) 0.3750(3) 0.0378(11) Uani 1 1 d . .
H21 H 0.7598 0.9265 0.4211 0.045 Uiso 1 1 calc R .
C22 C 0.9558(6) 0.9725(4) 0.3756(3) 0.0361(11) Uani 1 1 d . .
H22 H 0.9869 1.0425 0.4222 0.043 Uiso 1 1 calc R .
C23 C 1.0542(5) 0.9413(4) 0.3054(3) 0.0324(10) Uani 1 1 d . .
C24 C 1.1945(6) 1.0122(4) 0.3035(3) 0.0388(11) Uani 1 1 d . .
H24 H 1.2243 1.0841 0.3483 0.047 Uiso 1 1 calc R .
C25 C 1.2920(6) 0.9795(4) 0.2371(3) 0.0367(11) Uani 1 1 d . .
C26 C 1.0077(5) 0.8324(4) 0.2372(3) 0.0331(11) Uani 1 1 d . .
C27 C 0.8628(5) 0.7590(4) 0.2359(3) 0.0312(10) Uani 1 1 d . .
C28 C 0.4164(5) 0.5371(4) 0.2240(3) 0.0342(11) Uani 1 1 d . .
C29 C 0.3120(6) 0.5004(5) 0.1489(3) 0.0462(13) Uani 1 1 d . .
H29 H 0.3385 0.5254 0.1042 0.055 Uiso 1 1 calc R .
C30 C 0.1705(7) 0.4277(5) 0.1404(4) 0.0552(15) Uani 1 1 d . .
H30 H 0.1019 0.4040 0.0900 0.066 Uiso 1 1 calc R .
C31 C 0.1291(7) 0.3894(5) 0.2061(4) 0.0576(16) Uani 1 1 d . .
H31 H 0.0335 0.3398 0.1999 0.069 Uiso 1 1 calc R .
C32 C 0.2308(7) 0.4256(5) 0.2810(4) 0.0517(14) Uani 1 1 d . .
H32 H 0.2028 0.4011 0.3257 0.062 Uiso 1 1 calc R .
C33 C 0.3738(7) 0.4978(4) 0.2898(3) 0.0441(13) Uani 1 1 d . .
H33 H 0.4424 0.5205 0.3401 0.053 Uiso 1 1 calc R .
C34 C 0.5159(5) 0.7579(4) 0.3726(3) 0.0326(10) Uani 1 1 d . .
C35 C 0.3728(6) 0.7882(5) 0.3576(3) 0.0456(13) Uani 1 1 d . .
H35 H 0.3412 0.7866 0.3030 0.055 Uiso 1 1 calc R .
C36 C 0.2776(7) 0.8208(5) 0.4246(4) 0.0569(16) Uani 1 1 d . .
H36 H 0.1810 0.8402 0.4158 0.068 Uiso 1 1 calc R .
C37 C 0.3318(6) 0.8235(5) 0.5049(3) 0.0476(13) Uani 1 1 d . .
H37 H 0.2719 0.8458 0.5514 0.057 Uiso 1 1 calc R .
C38 C 0.4718(6) 0.7937(5) 0.5156(3) 0.0450(13) Uani 1 1 d . .
H38 H 0.5052 0.7955 0.5700 0.054 Uiso 1 1 calc R .

loop_
_atom_site_aniso_label
_atom_site_aniso_U_11
_atom_site_aniso_U_22
_atom_site_aniso_U_33
_atom_site_aniso_U_23
_atom_site_aniso_U_13
_atom_site_aniso_U_12
Cl1 0.0723(11) 0.0801(12) 0.0569(10) 0.0183(9) -0.0043(8) -0.0190(9)
Cl2 0.0941(14) 0.0909(13) 0.0590(10) 0.0328(10) 0.0291(9) 0.0355(11)
Cl3 0.0655(10) 0.0696(10) 0.0590(10) 0.0247(8) -0.0046(7) -0.0115(8)
C39 0.041(3) 0.071(4) 0.047(3) 0.022(3) 0.000(2) 0.019(3)
Cl4 0.106(4) 0.088(3) 0.140(4) 0.066(3) 0.002(3) -0.003(3)
Cl5 0.071(3) 0.068(3) 0.173(5) -0.004(3) 0.012(3) -0.001(2)
Cl6 0.151(5) 0.209(7) 0.080(3) 0.080(4) 0.041(3) 0.102(5)
C40 0.068(9) 0.076(9) 0.063(9) 0.012(7) -0.012(7) 0.036(8)
N1 0.064(3) 0.073(3) 0.042(3) 0.030(3) 0.012(2) 0.023(3)
N2 0.038(2) 0.059(3) 0.024(2) 0.013(2) -0.0011(17) 0.009(2)
C1 0.070(4) 0.077(4) 0.036(3) 0.034(3) 0.026(3) 0.036(3)
C2 0.051(3) 0.069(4) 0.042(3) 0.023(3) 0.015(3) 0.019(3)
C3 0.090(5) 0.065(4) 0.041(3) 0.021(3) 0.014(3) 0.039(4)
C4 0.068(4) 0.055(3) 0.027(3) 0.025(2) 0.018(2) 0.032(3)
C5 0.035(3) 0.042(3) 0.026(2) 0.016(2) 0.0016(19) 0.001(2)
C6 0.048(3) 0.052(3) 0.040(3) 0.016(3) 0.005(2) 0.009(3)
C7 0.037(3) 0.077(4) 0.046(3) 0.031(3) 0.006(2) 0.008(3)
C8 0.050(4) 0.074(4) 0.044(3) 0.024(3) -0.002(3) -0.012(3)
C9 0.051(3) 0.050(3) 0.037(3) 0.019(3) 0.004(2) -0.008(3)
C10 0.044(3) 0.048(3) 0.026(2) 0.011(2) 0.004(2) 0.005(2)
C11 0.042(3) 0.038(3) 0.025(2) 0.011(2) 0.0056(19) 0.005(2)
C12 0.046(3) 0.039(3) 0.022(2) 0.015(2) 0.005(2) 0.012(2)
C13 0.038(3) 0.036(3) 0.025(2) 0.011(2) -0.0009(19) 0.006(2)
C14 0.042(3) 0.040(3) 0.029(2) 0.008(2) 0.012(2) 0.013(2)
C15 0.047(3) 0.035(3) 0.027(2) 0.007(2) 0.004(2) 0.008(2)
C16 0.036(3) 0.041(3) 0.024(2) 0.010(2) 0.0016(19) 0.011(2)
C17 0.041(3) 0.036(3) 0.025(2) 0.004(2) 0.001(2) 0.005(2)
C18 0.039(3) 0.040(3) 0.026(2) 0.017(2) 0.0013(19) 0.009(2)
C19 0.039(3) 0.040(3) 0.022(2) 0.015(2) 0.0067(19) 0.011(2)
C20 0.037(3) 0.037(3) 0.023(2) 0.014(2) 0.0039(18) 0.011(2)
C21 0.045(3) 0.040(3) 0.029(2) 0.010(2) 0.009(2) 0.014(2)
C22 0.036(3) 0.036(3) 0.030(2) 0.005(2) 0.003(2) 0.006(2)
C23 0.040(3) 0.034(3) 0.022(2) 0.008(2) -0.0002(19) 0.011(2)
C24 0.044(3) 0.033(3) 0.034(3) 0.008(2) 0.005(2) 0.003(2)
C25 0.044(3) 0.041(3) 0.027(2) 0.015(2) 0.004(2) 0.009(2)
C26 0.036(3) 0.039(3) 0.025(2) 0.013(2) 0.0003(19) 0.010(2)
C27 0.035(3) 0.042(3) 0.021(2) 0.013(2) 0.0013(18) 0.014(2)
C28 0.030(2) 0.036(3) 0.036(3) 0.011(2) 0.0044(19) 0.009(2)
C29 0.042(3) 0.058(3) 0.037(3) 0.018(3) 0.001(2) 0.003(2)
C30 0.049(3) 0.070(4) 0.041(3) 0.022(3) -0.001(3) -0.002(3)
C31 0.047(3) 0.064(4) 0.056(4) 0.020(3) 0.012(3) 0.000(3)
C32 0.066(4) 0.050(3) 0.039(3) 0.020(3) 0.017(3) 0.002(3)
C33 0.054(3) 0.041(3) 0.036(3) 0.016(2) 0.000(2) 0.004(2)
C34 0.038(3) 0.034(3) 0.027(2) 0.013(2) 0.0068(19) 0.007(2)
C35 0.041(3) 0.064(4) 0.041(3) 0.024(3) 0.004(2) 0.022(3)
C36 0.048(3) 0.079(4) 0.055(4) 0.030(3) 0.012(3) 0.032(3)
C37 0.042(3) 0.059(3) 0.040(3) 0.016(3) 0.013(2) 0.011(3)
C38 0.051(3) 0.052(3) 0.025(2) 0.007(2) 0.004(2) 0.008(3)

loop_
_atom_type_symbol
_atom_type_description
_atom_type_scat_dispersion_real
_atom_type_scat_dispersion_imag
_atom_type_scat_source
C C 0.0033 0.0016 'International Tables Vol C Tables 4.2.6.8 and 6.1.1.4'
H H 0.0000 0.0000 'International Tables Vol C Tables 4.2.6.8 and 6.1.1.4'
Cl Cl 0.1484 0.1585 'International Tables Vol C Tables 4.2.6.8 and 6.1.1.4'
N N 0.0061 0.0033 'International Tables Vol C Tables 4.2.6.8 and 6.1.1.4'

loop_
_geom_angle_atom_site_label_1
_geom_angle_atom_site_label_2
_geom_angle_atom_site_label_3
_geom_angle
_geom_angle_site_symmetry_1
_geom_angle_site_symmetry_3
Cl1 C39 Cl3 110.3(3) . .
Cl2 C39 Cl1 111.2(3) . .
Cl2 C39 Cl3 111.0(3) . .
Cl6 Cl4 Cl5 107.1(3) 2 .
Cl6 Cl4 C40 58.7(5) 2 .
Cl6 Cl4 C40 51.4(5) 2 2
C40 Cl4 Cl5 51.8(5) . .
C40 Cl4 Cl5 58.7(5) 2 .
C40 Cl4 C40 32.7(7) 2 .
Cl6 Cl5 Cl4 115.0(4) . .
Cl6 Cl5 C40 61.6(6) . 2
Cl6 Cl5 C40 56.7(6) . .
C40 Cl5 Cl4 56.5(6) 2 .
C40 Cl5 Cl4 61.3(6) . .
C40 Cl5 C40 33.7(7) . 2
Cl4 Cl6 C40 68.2(6) 2 2
Cl5 Cl6 Cl4 137.8(5) . 2
Cl5 Cl6 C40 71.2(6) . 2
Cl5 Cl6 C40 69.8(7) . .
C40 Cl6 Cl4 71.1(7) . 2
C40 Cl6 C40 36.7(8) . 2
Cl4 C40 Cl4 147.3(7) 2 .
Cl4 C40 Cl5 64.8(6) 2 2
Cl5 C40 Cl4 109.3(9) . 2
Cl5 C40 Cl4 66.9(6) . .
Cl5 C40 Cl4 99.6(7) 2 .
Cl5 C40 Cl5 146.3(7) . 2
Cl5 C40 Cl6 116.0(9) . 2
Cl6 C40 Cl4 117.3(9) . .
Cl6 C40 Cl4 53.1(5) 2 .
Cl6 C40 Cl4 109.3(7) 2 2
Cl6 C40 Cl4 57.5(7) . 2
Cl6 C40 Cl5 47.2(4) 2 2
Cl6 C40 Cl5 53.5(5) . .
Cl6 C40 Cl5 118.5(10) . 2
Cl6 C40 Cl6 143.3(8) . 2
C40 C40 Cl4 77.0(18) 2 2
C40 C40 Cl4 70.3(17) 2 .
C40 C40 Cl5 82.5(15) 2 .
C40 C40 Cl5 63.8(14) 2 2
C40 C40 Cl6 59.6(14) 2 2
C40 C40 Cl6 83.7(17) 2 .
C5 N1 C1 118.7(5) . .
C34 N2 C38 117.7(4) . .
C2 C1 N1 120.8(5) . .
C1 C2 C3 118.7(5) . .
C4 C3 C2 121.0(5) . .
C5 C4 C3 118.5(5) . .
N1 C5 C12 118.6(4) . .
C4 C5 N1 122.2(5) . .
C4 C5 C12 119.2(4) . .
C11 C6 C7 120.7(5) . .
C6 C7 C8 120.4(6) . .
C9 C8 C7 119.3(5) . .
C8 C9 C10 120.3(5) . .
C11 C10 C9 121.0(5) . .
C6 C11 C25 121.0(5) . .
C10 C11 C6 118.3(5) . .
C10 C11 C25 120.5(5) . .
C13 C12 C5 119.4(4) . .
C13 C12 C25 120.8(4) . .
C25 C12 C5 119.7(4) . .
C12 C13 C14 122.8(4) . .
C12 C13 C26 119.3(4) . .
C14 C13 C26 118.0(4) . .
C15 C14 C13 121.7(4) . .
C14 C15 C16 122.0(4) . .
C17 C16 C15 122.3(4) . .
C17 C16 C27 120.0(4) . .
C27 C16 C15 117.8(4) . .
C16 C17 C18 121.7(4) . .
C17 C18 C28 118.2(4) . .
C19 C18 C17 119.2(4) . .
C19 C18 C28 122.6(4) . .
C18 C19 C20 120.4(4) . .
C18 C19 C34 119.7(4) . .
C20 C19 C34 119.9(4) . .
C19 C20 C21 123.2(4) . .
C19 C20 C27 119.9(4) . .
C21 C20 C27 116.8(4) . .
C22 C21 C20 122.6(5) . .
C21 C22 C23 121.4(4) . .
C24 C23 C22 122.9(4) . .
C24 C23 C26 118.9(4) . .
C26 C23 C22 118.1(4) . .
C23 C24 C25 122.5(4) . .
C12 C25 C11 123.2(4) . .
C24 C25 C11 118.1(4) . .
C24 C25 C12 118.7(5) . .
C23 C26 C13 119.7(4) . .
C23 C26 C27 120.4(4) . .
C27 C26 C13 119.9(4) . .
C16 C27 C20 118.7(4) . .
C16 C27 C26 120.7(4) . .
C26 C27 C20 120.6(4) . .
C29 C28 C18 120.0(4) . .
C29 C28 C33 118.4(5) . .
C33 C28 C18 121.6(4) . .
C30 C29 C28 120.6(5) . .
C29 C30 C31 120.6(5) . .
C32 C31 C30 119.4(5) . .
C31 C32 C33 120.4(5) . .
C32 C33 C28 120.6(5) . .
N2 C34 C19 117.1(4) . .
N2 C34 C35 121.5(4) . .
C35 C34 C19 121.4(4) . .
C36 C35 C34 119.8(5) . .
C37 C36 C35 117.7(5) . .
C38 C37 C36 119.9(5) . .
C37 C38 N2 123.4(5) . .

loop_
_geom_bond_atom_site_label_1
_geom_bond_atom_site_label_2
_geom_bond_distance
_geom_bond_site_symmetry_2
Cl1 C39 1.749(6) .
Cl2 C39 1.747(6) .
Cl3 C39 1.764(6) .
Cl4 Cl5 1.940(9) .
Cl4 Cl6 1.593(8) 2
Cl4 C40 1.788(17) 2
Cl4 C40 1.850(16) .
Cl5 Cl6 1.420(8) .
Cl5 C40 1.832(14) 2
Cl5 C40 1.658(14) .
Cl6 Cl4 1.593(8) 2
Cl6 C40 1.703(15) 2
Cl6 C40 1.477(15) .
C40 Cl4 1.788(17) 2
C40 Cl5 1.832(14) 2
C40 Cl6 1.703(15) 2
C40 C40 1.03(2) 2
N1 C1 1.368(7) .
N1 C5 1.365(6) .
N2 C34 1.346(6) .
N2 C38 1.354(6) .
C1 C2 1.365(8) .
C2 C3 1.385(8) .
C3 C4 1.364(7) .
C4 C5 1.351(7) .
C5 C12 1.501(6) .
C6 C7 1.390(7) .
C6 C11 1.388(7) .
C7 C8 1.390(9) .
C8 C9 1.372(8) .
C9 C10 1.393(7) .
C10 C11 1.387(7) .
C11 C25 1.493(7) .
C12 C13 1.404(7) .
C12 C25 1.412(7) .
C13 C14 1.434(6) .
C13 C26 1.438(6) .
C14 C15 1.350(7) .
C15 C16 1.444(6) .
C16 C17 1.392(7) .
C16 C27 1.418(6) .
C17 C18 1.407(6) .
C18 C19 1.405(7) .
C18 C28 1.499(6) .
C19 C20 1.410(6) .
C19 C34 1.486(6) .
C20 C21 1.439(7) .
C20 C27 1.441(6) .
C21 C22 1.345(7) .
C22 C23 1.446(6) .
C23 C24 1.394(7) .
C23 C26 1.414(6) .
C24 C25 1.398(7) .
C26 C27 1.426(7) .
C28 C29 1.395(7) .
C28 C33 1.395(7) .
C29 C30 1.375(7) .
C30 C31 1.384(8) .
C31 C32 1.379(8) .
C32 C33 1.380(7) .
C34 C35 1.395(7) .
C35 C36 1.390(7) .
C36 C37 1.384(8) .
C37 C38 1.351(7) .

loop_
_geom_torsion_atom_site_label_1
_geom_torsion_atom_site_label_2
_geom_torsion_atom_site_label_3
_geom_torsion_atom_site_label_4
_geom_torsion
_geom_torsion_site_symmetry_1
_geom_torsion_site_symmetry_4
Cl4 Cl5 Cl6 Cl4 -3.1(9) . 2
Cl4 Cl5 Cl6 C40 19.9(6) . .
Cl4 Cl5 Cl6 C40 -19.2(6) . 2
Cl4 Cl5 C40 Cl4 -145.1(7) . 2
Cl4 Cl5 C40 Cl5 -71.8(17) . 2
Cl4 Cl5 C40 Cl6 -159.4(6) . .
Cl4 Cl5 C40 Cl6 -21.0(6) . 2
Cl4 Cl5 C40 C40 -71.8(17) . 2
Cl4 Cl6 C40 Cl4 142.6(8) 2 .
Cl4 Cl6 C40 Cl5 23.0(7) 2 2
Cl4 Cl6 C40 Cl5 163.9(5) 2 .
Cl4 Cl6 C40 Cl6 78.6(16) 2 2
Cl4 Cl6 C40 C40 78.6(16) 2 2
Cl5 Cl4 C40 Cl4 90.1(15) . 2
Cl5 Cl4 C40 Cl5 147.7(8) . 2
Cl5 Cl4 C40 Cl6 156.2(6) . 2
Cl5 Cl4 C40 Cl6 18.5(6) . .
Cl5 Cl4 C40 C40 90.1(15) . 2
Cl5 Cl6 C40 Cl4 -21.3(7) . .
Cl5 Cl6 C40 Cl4 -163.9(5) . 2
Cl5 Cl6 C40 Cl5 -140.9(9) . 2
Cl5 Cl6 C40 Cl6 -85.3(17) . 2
Cl5 Cl6 C40 C40 -85.3(17) . 2
Cl6 Cl4 C40 Cl4 -66.1(13) 2 2
Cl6 Cl4 C40 Cl5 -156.2(6) 2 .
Cl6 Cl4 C40 Cl5 -8.6(4) 2 2
Cl6 Cl4 C40 Cl6 -137.7(9) 2 .
Cl6 Cl4 C40 C40 -66.1(13) 2 2
Cl6 Cl5 C40 Cl4 14.4(5) . 2
Cl6 Cl5 C40 Cl4 159.4(6) . .
Cl6 Cl5 C40 Cl5 87.7(18) . 2
Cl6 Cl5 C40 Cl6 138.5(10) . 2
Cl6 Cl5 C40 C40 87.7(18) . 2
C40 Cl4 C40 Cl4 0.000(3) 2 2
C40 Cl4 C40 Cl5 -90.1(15) 2 .
C40 Cl4 C40 Cl5 57.6(12) 2 2
C40 Cl4 C40 Cl6 -71.6(15) 2 .
C40 Cl4 C40 Cl6 66.1(13) 2 2
C40 Cl5 Cl6 Cl4 16.0(7) 2 2
C40 Cl5 Cl6 Cl4 -23.0(7) . 2
C40 Cl5 Cl6 C40 39.1(9) 2 .
C40 Cl5 Cl6 C40 -39.1(9) . 2
C40 Cl5 C40 Cl4 71.8(17) 2 .
C40 Cl5 C40 Cl4 -73.3(17) 2 2
C40 Cl5 C40 Cl5 -0.002(3) 2 2
C40 Cl5 C40 Cl6 -87.7(18) 2 .
C40 Cl5 C40 Cl6 50.8(13) 2 2
C40 Cl6 C40 Cl4 -78.6(16) 2 2
C40 Cl6 C40 Cl4 64.0(14) 2 .
C40 Cl6 C40 Cl5 85.3(17) 2 .
C40 Cl6 C40 Cl5 -55.6(13) 2 2
C40 Cl6 C40 Cl6 0.001(3) 2 2
N1 C1 C2 C3 0.3(9) . .
N1 C5 C12 C13 102.4(5) . .
N1 C5 C12 C25 -75.0(6) . .
N2 C34 C35 C36 -1.1(8) . .
C1 N1 C5 C4 0.5(8) . .
C1 N1 C5 C12 -177.6(5) . .
C1 C2 C3 C4 2.0(10) . .
C2 C3 C4 C5 -3.0(9) . .
C3 C4 C5 N1 1.8(8) . .
C3 C4 C5 C12 179.8(5) . .
C4 C5 C12 C13 -75.7(6) . .
C4 C5 C12 C25 106.9(6) . .
C5 N1 C1 C2 -1.5(9) . .
C5 C12 C13 C14 0.7(7) . .
C5 C12 C13 C26 -178.5(4) . .
C5 C12 C25 C11 -3.4(7) . .
C5 C12 C25 C24 178.0(4) . .
C6 C7 C8 C9 -0.6(8) . .
C6 C11 C25 C12 -57.2(6) . .
C6 C11 C25 C24 121.5(5) . .
C7 C6 C11 C10 0.8(7) . .
C7 C6 C11 C25 -174.8(5) . .
C7 C8 C9 C10 0.7(8) . .
C8 C9 C10 C11 -0.1(7) . .
C9 C10 C11 C6 -0.6(7) . .
C9 C10 C11 C25 174.9(4) . .
C10 C11 C25 C12 127.3(5) . .
C10 C11 C25 C24 -54.0(6) . .
C11 C6 C7 C8 -0.1(8) . .
C12 C13 C14 C15 -179.1(5) . .
C12 C13 C26 C23 1.0(6) . .
C12 C13 C26 C27 179.2(4) . .
C13 C12 C25 C11 179.3(4) . .
C13 C12 C25 C24 0.7(7) . .
C13 C14 C15 C16 0.0(8) . .
C13 C26 C27 C16 0.0(7) . .
C13 C26 C27 C20 179.1(4) . .
C14 C13 C26 C23 -178.3(4) . .
C14 C13 C26 C27 -0.1(6) . .
C14 C15 C16 C17 178.5(5) . .
C14 C15 C16 C27 -0.1(7) . .
C15 C16 C17 C18 -178.9(4) . .
C15 C16 C27 C20 -179.1(4) . .
C15 C16 C27 C26 0.1(6) . .
C16 C17 C18 C19 -1.1(7) . .
C16 C17 C18 C28 178.1(4) . .
C17 C16 C27 C20 2.3(6) . .
C17 C16 C27 C26 -178.5(4) . .
C17 C18 C19 C20 0.5(7) . .
C17 C18 C19 C34 179.4(4) . .
C17 C18 C28 C29 -53.3(6) . .
C17 C18 C28 C33 125.8(5) . .
C18 C19 C20 C21 178.6(4) . .
C18 C19 C20 C27 1.5(6) . .
C18 C19 C34 N2 112.1(5) . .
C18 C19 C34 C35 -68.2(6) . .
C18 C28 C29 C30 179.4(5) . .
C18 C28 C33 C32 -179.9(5) . .
C19 C18 C28 C29 125.9(5) . .
C19 C18 C28 C33 -55.0(7) . .
C19 C20 C21 C22 -176.9(5) . .
C19 C20 C27 C16 -2.9(6) . .
C19 C20 C27 C26 177.9(4) . .
C19 C34 C35 C36 179.1(5) . .
C20 C19 C34 N2 -69.0(6) . .
C20 C19 C34 C35 110.8(5) . .
C20 C21 C22 C23 0.8(7) . .
C21 C20 C27 C16 179.9(4) . .
C21 C20 C27 C26 0.7(6) . .
C21 C22 C23 C24 179.3(5) . .
C21 C22 C23 C26 -2.7(7) . .
C22 C23 C24 C25 177.5(5) . .
C22 C23 C26 C13 -178.2(4) . .
C22 C23 C26 C27 3.6(6) . .
C23 C24 C25 C11 -178.5(4) . .
C23 C24 C25 C12 0.2(7) . .
C23 C26 C27 C16 178.2(4) . .
C23 C26 C27 C20 -2.6(6) . .
C24 C23 C26 C13 -0.1(7) . .
C24 C23 C26 C27 -178.3(4) . .
C25 C12 C13 C14 178.0(4) . .
C25 C12 C13 C26 -1.2(7) . .
C26 C13 C14 C15 0.1(7) . .
C26 C23 C24 C25 -0.5(7) . .
C27 C16 C17 C18 -0.3(7) . .
C27 C20 C21 C22 0.3(7) . .
C28 C18 C19 C20 -178.7(4) . .
C28 C18 C19 C34 0.2(7) . .
C28 C29 C30 C31 -0.1(9) . .
C29 C28 C33 C32 -0.8(8) . .
C29 C30 C31 C32 0.5(10) . .
C30 C31 C32 C33 -1.0(9) . .
C31 C32 C33 C28 1.2(9) . .
C33 C28 C29 C30 0.3(8) . .
C34 N2 C38 C37 -0.6(8) . .
C34 C19 C20 C21 -0.3(7) . .
C34 C19 C20 C27 -177.4(4) . .
C34 C35 C36 C37 1.1(9) . .
C35 C36 C37 C38 -0.8(9) . .
C36 C37 C38 N2 0.6(9) . .
C38 N2 C34 C19 -179.3(4) . .
C38 N2 C34 C35 0.9(7) . .
